data_4340238
loop_
_publ_author_name
'Ren, X. M.'
'Nishihara, S.'
'Akutagawa, T.'
'Noro, S.'
'Nakamura, T.'

_publ_section_title
;
 Design of a magnetic bistability molecular system constructed by
 H-bonding and pi...pi-stacking interactions.
;
_journal_issue 5
_journal_name_full 'Inorganic chemistry'
_journal_page_first 2229
_journal_page_last 2234
_journal_paper_doi 10.1021/ic051563k
_journal_volume 45
_journal_year 2006
_chemical_formula_sum 'C22 H14 N10 Ni2 S8'
_chemical_formula_weight 792.33
_chemical_name_systematic
; 
 ? 
;
_space_group_IT_number 2
_symmetry_space_group_name_Hall '-P 1'
_symmetry_space_group_name_H-M 'P -1'
_atom_sites_solution_hydrogens geom
_atom_sites_solution_primary direct
_atom_sites_solution_secondary difmap
_audit_creation_method SHELXL-97
_cell_angle_alpha 89.60(3)
_cell_angle_beta 81.07(3)
_cell_angle_gamma 82.61(3)
_cell_formula_units_Z 2
_cell_length_a 6.4778(13)
_cell_length_b 14.959(3)
_cell_length_c 15.262(3)
_cell_measurement_temperature 293(2)
_cell_volume 1448.7(5)
_computing_structure_refinement 'SHELXL-97 (Sheldrick, 1997)'
_computing_structure_solution 'SHELXS-97 (Sheldrick, 1990)'
_diffrn_ambient_temperature 293(2)
_diffrn_measured_fraction_theta_full 0.979
_diffrn_measured_fraction_theta_max 0.979
_diffrn_radiation_monochromator graphite
_diffrn_radiation_source 'fine-focus sealed tube'
_diffrn_radiation_type MoK\a
_diffrn_radiation_wavelength 0.71073
_diffrn_reflns_av_R_equivalents 0.0230
_diffrn_reflns_av_sigmaI/netI 0.0223
_diffrn_reflns_limit_h_max 8
_diffrn_reflns_limit_h_min -8
_diffrn_reflns_limit_k_max 19
_diffrn_reflns_limit_k_min -19
_diffrn_reflns_limit_l_max 19
_diffrn_reflns_limit_l_min -19
_diffrn_reflns_number 23230
_diffrn_reflns_theta_full 27.50
_diffrn_reflns_theta_max 27.50
_diffrn_reflns_theta_min 3.02
_exptl_absorpt_coefficient_mu 1.913
_exptl_crystal_density_diffrn 1.816
_exptl_crystal_density_method 'not measured'
_exptl_crystal_F_000 800
_refine_diff_density_max 0.357
_refine_diff_density_min -0.348
_refine_diff_density_rms 0.073
_refine_ls_extinction_method none
_refine_ls_goodness_of_fit_ref 1.056
_refine_ls_hydrogen_treatment mixed
_refine_ls_matrix_type full
_refine_ls_number_parameters 379
_refine_ls_number_reflns 6523
_refine_ls_number_restraints 0
_refine_ls_restrained_S_all 1.056
_refine_ls_R_factor_all 0.0352
_refine_ls_R_factor_gt 0.0245
_refine_ls_shift/su_max 0.001
_refine_ls_shift/su_mean 0.000
_refine_ls_structure_factor_coef Fsqd
_refine_ls_weighting_details 'calc w=1/[\s^2^(Fo^2^)+(0.0340P)^2^+1.1397P] where P=(Fo^2^+2Fc^2^)/3'
_refine_ls_weighting_scheme calc
_refine_ls_wR_factor_gt 0.0574
_refine_ls_wR_factor_ref 0.0780
_reflns_number_gt 5287
_reflns_number_total 6523
_reflns_threshold_expression >2sigma(I)
_cod_data_source_file ic051563ksi20050912_101411.cif
_cod_data_source_block beta293K
_cod_database_code 4340238

loop_
_symmetry_equiv_pos_as_xyz
'x, y, z'
'-x, -y, -z'

loop_
_atom_site_label
_atom_site_type_symbol
_atom_site_fract_x
_atom_site_fract_y
_atom_site_fract_z
_atom_site_U_iso_or_equiv
_atom_site_adp_type
_atom_site_occupancy
_atom_site_symmetry_multiplicity
_atom_site_calc_flag
_atom_site_refinement_flags
Ni1 Ni 0.01973(5) 0.948279(19) 0.102380(19) 0.02831(8) Uani 1 1 d .
Ni2 Ni 0.43502(5) 0.94858(2) 0.60559(2) 0.03135(9) Uani 1 1 d .
S1 S 0.23201(10) 0.84395(4) 0.02706(4) 0.03488(14) Uani 1 1 d .
S2 S -0.24052(10) 0.87107(4) 0.11268(4) 0.03525(14) Uani 1 1 d .
S3 S 0.27892(9) 1.02650(4) 0.09358(4) 0.03450(14) Uani 1 1 d .
S4 S -0.19636(10) 1.05296(4) 0.17527(4) 0.03678(14) Uani 1 1 d .
S5 S 0.63871(10) 0.82246(4) 0.59064(5) 0.04097(16) Uani 1 1 d .
S6 S 0.18936(10) 0.89451(4) 0.55070(4) 0.03827(15) Uani 1 1 d .
S7 S 0.68113(10) 1.00338(4) 0.65955(4) 0.03507(14) Uani 1 1 d .
S8 S 0.23520(10) 1.07592(4) 0.61593(4) 0.03686(14) Uani 1 1 d .
N1 N 0.2309(5) 0.61158(18) -0.0606(2) 0.0647(8) Uani 1 1 d .
N2 N -0.3537(4) 0.64023(18) 0.0714(2) 0.0617(7) Uani 1 1 d .
N3 N 0.3859(4) 1.25497(16) 0.15191(18) 0.0513(6) Uani 1 1 d .
N4 N -0.2087(4) 1.28557(16) 0.26374(18) 0.0532(6) Uani 1 1 d .
N5 N 0.6441(5) 0.58687(18) 0.5133(2) 0.0663(8) Uani 1 1 d .
N6 N 0.0950(4) 0.6783(2) 0.4511(2) 0.0644(8) Uani 1 1 d .
N7 N 0.7817(4) 1.22435(16) 0.74808(18) 0.0509(6) Uani 1 1 d .
N8 N 0.2301(4) 1.31028(16) 0.69710(18) 0.0468(6) Uani 1 1 d .
N9 N 0.1737(3) 0.57591(13) 0.27911(14) 0.0342(5) Uani 1 1 d .
H9A H 0.1058 0.6288 0.3042 0.041 Uiso 1 1 calc R
N10 N 0.3609(3) 0.43254(14) 0.21009(16) 0.0418(5) Uani 1 1 d .
H10A H 0.4293 0.3796 0.1853 0.050 Uiso 1 1 calc R
C1 C 0.1655(4) 0.67786(17) -0.02433(18) 0.0410(6) Uani 1 1 d .
C2 C 0.0777(4) 0.76027(15) 0.02191(16) 0.0316(5) Uani 1 1 d .
C3 C -0.1301(4) 0.77134(16) 0.06204(16) 0.0319(5) Uani 1 1 d .
C4 C -0.2570(4) 0.69911(18) 0.06544(18) 0.0403(6) Uani 1 1 d .
C5 C 0.2919(4) 1.19564(17) 0.15090(17) 0.0364(5) Uani 1 1 d .
C6 C 0.1659(4) 1.12405(15) 0.14820(15) 0.0297(5) Uani 1 1 d .
C7 C -0.0427(4) 1.13560(15) 0.18581(15) 0.0310(5) Uani 1 1 d .
C8 C -0.1372(4) 1.21808(17) 0.23030(17) 0.0370(5) Uani 1 1 d .
C9 C 0.5782(5) 0.66090(19) 0.52560(19) 0.0441(6) Uani 1 1 d .
C10 C 0.4942(4) 0.75340(17) 0.54367(17) 0.0366(5) Uani 1 1 d .
C11 C 0.2974(4) 0.78588(17) 0.52544(16) 0.0371(6) Uani 1 1 d .
C12 C 0.1792(4) 0.72725(19) 0.48526(19) 0.0429(6) Uani 1 1 d .
C13 C 0.6941(4) 1.17264(16) 0.71965(17) 0.0336(5) Uani 1 1 d .
C14 C 0.5770(4) 1.11287(16) 0.68244(15) 0.0309(5) Uani 1 1 d .
C15 C 0.3797(4) 1.14444(16) 0.66292(16) 0.0325(5) Uani 1 1 d .
C16 C 0.2949(4) 1.23641(17) 0.68178(17) 0.0346(5) Uani 1 1 d .
C17 C 0.4006(4) 0.56831(19) 0.2898(2) 0.0473(7) Uani 1 1 d .
H17A H 0.4128 0.5721 0.3522 0.057 Uiso 1 1 calc R
H17B H 0.4651 0.6173 0.2594 0.057 Uiso 1 1 calc R
C18 C 0.5109(4) 0.47931(19) 0.2513(2) 0.0480(7) Uani 1 1 d .
H18A H 0.6302 0.4891 0.2071 0.058 Uiso 1 1 calc R
H18B H 0.5628 0.4424 0.2977 0.058 Uiso 1 1 calc R
C19 C 0.0765(5) 0.49999(19) 0.3247(2) 0.0481(7) Uani 1 1 d .
H19A H -0.0735 0.5073 0.3221 0.058 Uiso 1 1 calc R
H19B H 0.0955 0.4989 0.3865 0.058 Uiso 1 1 calc R
C20 C 0.1816(5) 0.41304(19) 0.2786(2) 0.0525(7) Uani 1 1 d .
H20A H 0.2331 0.3713 0.3216 0.063 Uiso 1 1 calc R
H20B H 0.0804 0.3854 0.2506 0.063 Uiso 1 1 calc R
C21 C 0.1558(5) 0.5756(2) 0.18274(19) 0.0489(7) Uani 1 1 d .
H21A H 0.2112 0.6278 0.1546 0.059 Uiso 1 1 calc R
H21B H 0.0090 0.5787 0.1754 0.059 Uiso 1 1 calc R
C22 C 0.2794(5) 0.4898(2) 0.1396(2) 0.0511(7) Uani 1 1 d .
H22A H 0.1889 0.4577 0.1097 0.061 Uiso 1 1 calc R
H22B H 0.3956 0.5043 0.0961 0.061 Uiso 1 1 calc R

loop_
_atom_site_aniso_label
_atom_site_aniso_U_11
_atom_site_aniso_U_22
_atom_site_aniso_U_33
_atom_site_aniso_U_23
_atom_site_aniso_U_13
_atom_site_aniso_U_12
Ni1 0.03274(16) 0.01993(15) 0.03086(16) -0.00339(11) -0.00109(12) -0.00257(11)
Ni2 0.03323(17) 0.02536(16) 0.03497(17) -0.00552(12) -0.00338(12) -0.00393(12)
S1 0.0347(3) 0.0260(3) 0.0410(3) -0.0073(2) 0.0026(3) -0.0027(2)
S2 0.0342(3) 0.0246(3) 0.0443(3) -0.0061(2) 0.0028(3) -0.0041(2)
S3 0.0320(3) 0.0253(3) 0.0440(3) -0.0107(2) 0.0003(2) -0.0023(2)
S4 0.0347(3) 0.0266(3) 0.0455(4) -0.0083(2) 0.0065(3) -0.0055(2)
S5 0.0395(3) 0.0290(3) 0.0547(4) -0.0075(3) -0.0103(3) -0.0013(3)
S6 0.0353(3) 0.0339(3) 0.0453(4) -0.0129(3) -0.0065(3) -0.0021(2)
S7 0.0334(3) 0.0255(3) 0.0456(4) -0.0067(2) -0.0074(3) 0.0010(2)
S8 0.0361(3) 0.0304(3) 0.0445(4) -0.0075(3) -0.0103(3) -0.0007(2)
N1 0.0769(19) 0.0352(14) 0.0722(19) -0.0186(13) 0.0141(15) 0.0001(13)
N2 0.0639(17) 0.0381(15) 0.084(2) -0.0021(13) -0.0041(15) -0.0211(13)
N3 0.0470(14) 0.0315(13) 0.0734(18) -0.0182(11) 0.0014(12) -0.0100(10)
N4 0.0580(15) 0.0306(13) 0.0632(16) -0.0111(11) 0.0108(12) 0.0002(11)
N5 0.0712(19) 0.0339(15) 0.095(2) -0.0082(14) -0.0190(16) -0.0025(13)
N6 0.0504(15) 0.0615(18) 0.083(2) -0.0370(15) -0.0156(14) -0.0046(13)
N7 0.0461(14) 0.0356(13) 0.0731(17) -0.0093(12) -0.0158(12) -0.0054(10)
N8 0.0349(12) 0.0332(13) 0.0716(17) -0.0083(11) -0.0107(11) 0.0022(9)
N9 0.0300(10) 0.0249(10) 0.0465(12) -0.0123(8) -0.0066(9) 0.0030(8)
N10 0.0424(12) 0.0231(11) 0.0573(14) -0.0153(9) -0.0013(10) -0.0015(9)
C1 0.0485(15) 0.0289(13) 0.0424(15) -0.0049(11) 0.0026(12) -0.0043(11)
C2 0.0379(13) 0.0226(11) 0.0331(12) -0.0037(9) -0.0026(10) -0.0030(9)
C3 0.0394(13) 0.0239(12) 0.0324(12) -0.0013(9) -0.0040(10) -0.0052(9)
C4 0.0438(15) 0.0286(13) 0.0464(15) -0.0019(11) -0.0013(12) -0.0044(11)
C5 0.0370(13) 0.0267(13) 0.0423(14) -0.0092(10) -0.0006(11) 0.0012(10)
C6 0.0336(12) 0.0229(11) 0.0328(12) -0.0050(9) -0.0051(9) -0.0036(9)
C7 0.0372(12) 0.0236(11) 0.0304(12) -0.0026(9) -0.0003(10) -0.0032(9)
C8 0.0396(14) 0.0275(13) 0.0418(14) -0.0036(10) -0.0002(11) -0.0041(10)
C9 0.0489(16) 0.0322(15) 0.0512(16) -0.0040(12) -0.0068(13) -0.0069(11)
C10 0.0446(14) 0.0273(13) 0.0366(13) -0.0036(10) -0.0015(11) -0.0049(10)
C11 0.0446(14) 0.0323(13) 0.0329(13) -0.0086(10) 0.0007(11) -0.0066(11)
C12 0.0374(14) 0.0414(15) 0.0485(16) -0.0173(12) -0.0042(12) -0.0016(11)
C13 0.0287(12) 0.0289(13) 0.0424(14) -0.0044(10) -0.0058(10) -0.0001(9)
C14 0.0346(12) 0.0261(12) 0.0297(12) -0.0031(9) 0.0004(9) -0.0014(9)
C15 0.0387(13) 0.0245(12) 0.0316(12) -0.0032(9) -0.0016(10) 0.0015(9)
C16 0.0284(12) 0.0330(14) 0.0423(14) -0.0041(10) -0.0063(10) -0.0027(10)
C17 0.0351(14) 0.0351(15) 0.072(2) -0.0219(13) -0.0138(13) 0.0018(11)
C18 0.0327(13) 0.0375(15) 0.072(2) -0.0156(14) -0.0079(13) 0.0037(11)
C19 0.0428(15) 0.0420(16) 0.0547(17) -0.0051(13) 0.0086(13) -0.0060(12)
C20 0.0586(18) 0.0331(15) 0.0648(19) -0.0076(13) 0.0023(15) -0.0157(13)
C21 0.0555(17) 0.0437(17) 0.0461(16) -0.0035(12) -0.0133(13) 0.0053(13)
C22 0.0612(19) 0.0450(17) 0.0457(16) -0.0147(13) -0.0078(14) -0.0018(14)

loop_
_atom_type_symbol
_atom_type_description
_atom_type_scat_dispersion_real
_atom_type_scat_dispersion_imag
_atom_type_scat_source
C C 0.0033 0.0016 'International Tables Vol C Tables 4.2.6.8 and 6.1.1.4'
H H 0.0000 0.0000 'International Tables Vol C Tables 4.2.6.8 and 6.1.1.4'
N N 0.0061 0.0033 'International Tables Vol C Tables 4.2.6.8 and 6.1.1.4'
S S 0.1246 0.1234 'International Tables Vol C Tables 4.2.6.8 and 6.1.1.4'
Ni Ni 0.3393 1.1124 'International Tables Vol C Tables 4.2.6.8 and 6.1.1.4'

loop_
_geom_angle_atom_site_label_1
_geom_angle_atom_site_label_2
_geom_angle_atom_site_label_3
_geom_angle
S2 Ni1 S4 86.75(3)
S2 Ni1 S1 92.73(3)
S4 Ni1 S1 178.73(3)
S2 Ni1 S3 179.30(3)
S4 Ni1 S3 92.64(3)
S1 Ni1 S3 87.89(3)
S5 Ni2 S8 178.04(3)
S5 Ni2 S6 92.92(3)
S8 Ni2 S6 86.93(3)
S5 Ni2 S7 87.26(3)
S8 Ni2 S7 92.87(3)
S6 Ni2 S7 179.53(3)
C2 S1 Ni1 102.90(9)
C3 S2 Ni1 103.21(9)
C6 S3 Ni1 102.71(9)
C7 S4 Ni1 103.34(9)
C10 S5 Ni2 103.00(9)
C11 S6 Ni2 102.55(10)
C14 S7 Ni2 103.07(9)
C15 S8 Ni2 102.63(9)
C19 N9 C17 109.7(2)
C19 N9 C21 110.7(2)
C17 N9 C21 109.5(2)
C18 N10 C22 109.8(2)
C18 N10 C20 110.3(2)
C22 N10 C20 109.8(2)
N1 C1 C2 178.4(3)
C3 C2 C1 119.8(2)
C3 C2 S1 120.64(18)
C1 C2 S1 119.56(19)
C2 C3 C4 121.5(2)
C2 C3 S2 120.35(18)
C4 C3 S2 118.08(19)
N2 C4 C3 176.8(3)
N3 C5 C6 177.2(3)
C7 C6 C5 120.4(2)
C7 C6 S3 121.29(18)
C5 C6 S3 118.31(18)
C6 C7 C8 121.0(2)
C6 C7 S4 119.99(18)
C8 C7 S4 118.96(19)
N4 C8 C7 177.7(3)
N5 C9 C10 178.4(3)
C11 C10 C9 120.4(2)
C11 C10 S5 120.25(19)
C9 C10 S5 119.4(2)
C10 C11 C12 119.5(2)
C10 C11 S6 121.3(2)
C12 C11 S6 119.2(2)
N6 C12 C11 176.4(3)
N7 C13 C14 176.4(3)
C15 C14 C13 119.5(2)
C15 C14 S7 120.09(19)
C13 C14 S7 120.38(19)
C14 C15 C16 119.6(2)
C14 C15 S8 121.30(18)
C16 C15 S8 119.15(19)
N8 C16 C15 179.0(3)
N9 C17 C18 108.9(2)
N10 C18 C17 109.3(2)
N9 C19 C20 108.3(2)
N10 C20 C19 109.4(2)
N9 C21 C22 109.1(2)
N10 C22 C21 108.4(2)

loop_
_geom_bond_atom_site_label_1
_geom_bond_atom_site_label_2
_geom_bond_distance
Ni1 S2 2.1488(9)
Ni1 S4 2.1508(10)
Ni1 S1 2.1519(10)
Ni1 S3 2.1540(9)
Ni2 S5 2.1505(10)
Ni2 S8 2.1530(10)
Ni2 S6 2.1547(9)
Ni2 S7 2.1552(9)
S1 C2 1.709(2)
S2 C3 1.704(2)
S3 C6 1.707(2)
S4 C7 1.707(2)
S5 C10 1.710(3)
S6 C11 1.706(3)
S7 C14 1.706(2)
S8 C15 1.705(3)
N1 C1 1.139(3)
N2 C4 1.140(4)
N3 C5 1.141(3)
N4 C8 1.144(3)
N5 C9 1.140(4)
N6 C12 1.141(4)
N7 C13 1.141(3)
N8 C16 1.143(3)
N9 C19 1.486(3)
N9 C17 1.493(3)
N9 C21 1.493(3)
N10 C18 1.483(3)
N10 C22 1.489(4)
N10 C20 1.494(4)
C1 C2 1.431(3)
C2 C3 1.379(3)
C3 C4 1.436(3)
C5 C6 1.432(3)
C6 C7 1.373(3)
C7 C8 1.431(3)
C9 C10 1.432(4)
C10 C11 1.374(4)
C11 C12 1.434(4)
C13 C14 1.419(3)
C14 C15 1.381(3)
C15 C16 1.428(3)
C17 C18 1.505(3)
C19 C20 1.512(4)
C21 C22 1.519(4)
